data_7237631
loop_
_publ_author_name
'Chorazy, Szymon'
'Zakrzewski, Jakub J.'
'Reczy\'nski, Mateusz'
'Nakabayashi, Koji'
'Ohkoshi, Shin-ichi'
'Sieklucka, Barbara'

_publ_section_title
;
 Humidity driven molecular switch based on photoluminescent DyIIICoIII
 single-molecule magnets
;
_journal_issue 14
_journal_name_full 'Journal of Materials Chemistry C'
_journal_page_first 4164
_journal_paper_doi 10.1039/C8TC06630B
_journal_volume 7
_journal_year 2019
_chemical_formula_moiety 'C22 H36 Co Dy N10 O8'
_chemical_formula_sum 'C22 H36 Co Dy N10 O8'
_chemical_formula_weight 790.04
_space_group_IT_number 2
_space_group_name_Hall '-P 1'
_space_group_name_H-M_alt 'P -1'
_symmetry_cell_setting triclinic
_symmetry_Int_Tables_number 2
_symmetry_space_group_name_Hall '-P 1'
_symmetry_space_group_name_H-M 'P -1'
_atom_sites_solution_hydrogens mixed
_atom_sites_solution_primary 'direct - structure invariant direct methods'
_atom_sites_solution_secondary 'direct - structure invariant direct methods'
_audit_conform_dict_location ftp://ftp.iucr.org/pub/cif_core.dic
_audit_conform_dict_name cif_core.dic
_audit_conform_dict_version 2.4.3
_audit_creation_date 2018-04-28T18:18:07-00:00
_audit_creation_method 'WinGX routine CIF_UPDATE'
_audit_update_record
;
2018-07-24 deposited with the CCDC.	2019-03-08 downloaded from the CCDC.
;
_cell_angle_alpha 95.225(7)
_cell_angle_beta 90.460(6)
_cell_angle_gamma 90.216(6)
_cell_formula_units_Z 2
_cell_length_a 9.0316(8)
_cell_length_b 12.0690(11)
_cell_length_c 14.0244(11)
_cell_measurement_reflns_used 11466
_cell_measurement_temperature 200(2)
_cell_measurement_theta_max 25.023
_cell_measurement_theta_min 3.101
_cell_measurement_wavelength 0.71075
_cell_volume 1522.3(2)
_computing_molecular_graphics 'Ortep for Windows (Farrugia, 2012)'
_computing_publication_material 'WinGX publication routines (Farrugia, 2012)'
_computing_structure_refinement 'SHELXL-2014/7 (Sheldrick, 2014)'
_computing_structure_solution 'SIR-92 (Altomare et al., 1994)'
_diffrn_ambient_temperature 200(2)
_diffrn_measured_fraction_theta_full 0.988
_diffrn_measured_fraction_theta_max 0.988
_diffrn_measurement_device_type 'Rigaku R-AXIS RAPID'
_diffrn_measurement_method \w
_diffrn_radiation_probe x-ray
_diffrn_radiation_type MoK\a
_diffrn_radiation_wavelength 0.71075
_diffrn_reflns_av_R_equivalents 0.0853
_diffrn_reflns_av_unetI/netI 0.1146
_diffrn_reflns_Laue_measured_fraction_full 0.988
_diffrn_reflns_Laue_measured_fraction_max 0.988
_diffrn_reflns_limit_h_max 10
_diffrn_reflns_limit_h_min -10
_diffrn_reflns_limit_k_max 14
_diffrn_reflns_limit_k_min -14
_diffrn_reflns_limit_l_max 16
_diffrn_reflns_limit_l_min -16
_diffrn_reflns_number 11466
_diffrn_reflns_point_group_measured_fraction_full 0.988
_diffrn_reflns_point_group_measured_fraction_max 0.988
_diffrn_reflns_theta_full 25.023
_diffrn_reflns_theta_max 25.023
_diffrn_reflns_theta_min 3.101
_diffrn_standards_number 0
_exptl_absorpt_coefficient_mu 3.04
_exptl_absorpt_correction_T_max 1.000
_exptl_absorpt_correction_T_min 0.4605
_exptl_absorpt_correction_type multi-scan
_exptl_absorpt_process_details 'ABSCOR (Rigaku, 1995)'
_exptl_crystal_colour colourless
_exptl_crystal_density_diffrn 1.724
_exptl_crystal_density_method 'not measured'
_exptl_crystal_description platelet
_exptl_crystal_F_000 790
_exptl_crystal_preparation 'Magnetic properties,Luminescent'
_exptl_crystal_size_max 0.15
_exptl_crystal_size_mid 0.08
_exptl_crystal_size_min 0.07
_refine_diff_density_max 2.404
_refine_diff_density_min -2.858
_refine_diff_density_rms 0.206
_refine_ls_extinction_method none
_refine_ls_goodness_of_fit_ref 1.171
_refine_ls_hydrogen_treatment mixed
_refine_ls_matrix_type full
_refine_ls_number_constraints 0
_refine_ls_number_parameters 415
_refine_ls_number_reflns 5308
_refine_ls_number_restraints 13
_refine_ls_restrained_S_all 1.169
_refine_ls_R_factor_all 0.1222
_refine_ls_R_factor_gt 0.0948
_refine_ls_shift/su_max 0.006
_refine_ls_shift/su_mean 0
_refine_ls_structure_factor_coef Fsqd
_refine_ls_weighting_details 'w=1/[\s^2^(Fo^2^)+28.9464P] where P=(Fo^2^+2Fc^2^)/3'
_refine_ls_weighting_scheme calc
_refine_ls_wR_factor_gt 0.1458
_refine_ls_wR_factor_ref 0.1547
_reflns_Friedel_coverage 0
_reflns_number_gt 4436
_reflns_number_total 5308
_reflns_threshold_expression 'I > 2\s(I)'
_cod_data_source_file c8tc06630b2.cif
_cod_data_source_block DyCo1aq
_cod_database_code 7237631
_shelx_estimated_absorpt_t_min 0.658
_shelx_estimated_absorpt_t_max 0.815

loop_
_symmetry_equiv_pos_as_xyz
'x, y, z'
'-x, -y, -z'

loop_
_atom_site_label
_atom_site_type_symbol
_atom_site_fract_x
_atom_site_fract_y
_atom_site_fract_z
_atom_site_U_iso_or_equiv
_atom_site_adp_type
_atom_site_occupancy
_atom_site_site_symmetry_order
_atom_site_calc_flag
_atom_site_refinement_flags_posn
_atom_site_refinement_flags_adp
Dy1 Dy 0.42626(7) 0.29350(6) 0.25447(4) 0.01940(18) Uani 1 1 d . .
Co1 Co 0.76913(19) 0.66159(15) 0.25440(11) 0.0237(4) Uani 1 1 d . .
O6 O 0.5147(9) 0.3097(8) 0.0985(6) 0.028(2) Uani 1 1 d . .
O7 O 0.3623(13) 0.1286(8) 0.1692(6) 0.049(3) Uani 1 1 d . .
O3 O 0.2385(11) 0.3605(10) 0.1568(6) 0.044(3) Uani 1 1 d D .
O2 O 0.2229(12) 0.3606(11) 0.3454(7) 0.050(3) Uani 1 1 d D .
O1 O 0.3565(12) 0.1510(9) 0.3608(7) 0.044(3) Uani 1 1 d D .
O5 O 0.5045(10) 0.3377(8) 0.4120(6) 0.040(3) Uani 1 1 d . .
O1S O 0.7343(10) 0.0569(8) 0.6732(7) 0.035(2) Uani 1 1 d D .
O4 O 0.6652(10) 0.2142(8) 0.2575(6) 0.038(2) Uani 1 1 d . .
N6 N 1.0046(13) 0.8413(11) 0.2437(8) 0.038(3) Uani 1 1 d . .
N5 N 0.7570(12) 0.6300(10) 0.0372(8) 0.032(3) Uani 1 1 d . .
N1 N 0.5380(12) 0.4766(9) 0.2568(7) 0.029(3) Uani 1 1 d . .
N4 N 0.5194(14) 0.8345(10) 0.2576(8) 0.036(3) Uani 1 1 d . .
N3 N 0.7816(13) 0.7121(11) 0.4710(8) 0.039(3) Uani 1 1 d . .
C20 C 0.269(2) -0.0355(13) 0.0737(10) 0.055(5) Uani 1 1 d . .
H20A H 0.1811 -0.0497 0.1123 0.065 Uiso 1 1 calc R U
H20B H 0.3495 -0.0865 0.0898 0.065 Uiso 1 1 calc R U
N11 N 0.3170(15) 0.1275(10) 0.0100(9) 0.045(3) Uani 1 1 d D .
C16 C 0.6380(16) 0.3560(13) -0.0466(10) 0.037(4) Uani 1 1 d . .
H16A H 0.5977 0.4307 -0.055 0.045 Uiso 1 1 calc R U
H16B H 0.5808 0.3001 -0.088 0.045 Uiso 1 1 calc R U
N10 N 0.7668(13) 0.3354(10) 0.0905(8) 0.037(3) Uani 1 1 d D .
N9 N 0.6082(15) 0.3202(12) 0.5614(9) 0.053(4) Uani 1 1 d D .
C12 C 0.7513(16) 0.3981(14) 0.4518(12) 0.047(4) Uani 1 1 d . .
H12A H 0.7407 0.479 0.4471 0.057 Uiso 1 1 calc R U
H12B H 0.7928 0.3637 0.3911 0.057 Uiso 1 1 calc R U
N8 N 0.6761(14) 0.0952(11) 0.3720(9) 0.045(3) Uani 1 1 d D .
C8 C 0.8953(16) 0.1303(15) 0.3054(11) 0.051(4) Uani 1 1 d . .
H8A H 0.9504 0.2014 0.3056 0.061 Uiso 1 1 calc R U
H8B H 0.9237 0.0811 0.2482 0.061 Uiso 1 1 calc R U
N2 N 0.9976(13) 0.4757(10) 0.2555(8) 0.036(3) Uani 1 1 d . .
C3 C 0.7768(13) 0.6906(11) 0.3901(9) 0.026(3) Uani 1 1 d . .
C4 C 0.6165(16) 0.7709(12) 0.2524(9) 0.031(3) Uani 1 1 d . .
C1 C 0.6220(15) 0.5477(11) 0.2591(8) 0.025(3) Uani 1 1 d . .
C5 C 0.7637(13) 0.6407(10) 0.1184(9) 0.022(3) Uani 1 1 d . .
C2 C 0.9127(15) 0.5468(13) 0.2563(9) 0.030(3) Uani 1 1 d . .
C6 C 0.9168(14) 0.7713(12) 0.2468(9) 0.028(3) Uani 1 1 d . .
C19 C 0.3177(16) 0.0824(12) 0.0903(11) 0.038(4) Uani 1 1 d . .
C22 C 0.255(2) 0.0587(14) -0.0726(12) 0.065(5) Uani 1 1 d . .
H22A H 0.3253 0.0521 -0.1267 0.078 Uiso 1 1 calc R U
H22B H 0.1603 0.0891 -0.0942 0.078 Uiso 1 1 calc R U
C21 C 0.233(2) -0.0499(15) -0.0326(12) 0.074(6) Uani 1 1 d . .
H21A H 0.2983 -0.1068 -0.0653 0.089 Uiso 1 1 calc R U
H21B H 0.129 -0.0749 -0.0426 0.089 Uiso 1 1 calc R U
C15 C 0.6290(15) 0.3321(12) 0.0554(9) 0.030(3) Uani 1 1 d . .
C18 C 0.8794(16) 0.3617(13) 0.0240(11) 0.044(4) Uani 1 1 d . .
H18A H 0.9628 0.3087 0.0244 0.053 Uiso 1 1 calc R U
H18B H 0.9177 0.4382 0.0395 0.053 Uiso 1 1 calc R U
C17 C 0.7994(17) 0.3509(14) -0.0720(11) 0.048(4) Uani 1 1 d . .
H17A H 0.8268 0.4126 -0.1104 0.058 Uiso 1 1 calc R U
H17B H 0.8232 0.2793 -0.1087 0.058 Uiso 1 1 calc R U
C13 C 0.8482(19) 0.3771(17) 0.5333(14) 0.073(7) Uani 1 1 d . .
H13A H 0.905 0.4451 0.5554 0.087 Uiso 1 1 calc R U
H13B H 0.9189 0.3168 0.5143 0.087 Uiso 1 1 calc R U
C14 C 0.748(2) 0.3437(16) 0.6121(13) 0.071(6) Uani 1 1 d . .
H14A H 0.7857 0.2769 0.6402 0.085 Uiso 1 1 calc R U
H14B H 0.7372 0.405 0.6635 0.085 Uiso 1 1 calc R U
C7 C 0.7328(14) 0.1499(12) 0.3064(9) 0.031(3) Uani 1 1 d . .
C10 C 0.7778(18) 0.0261(15) 0.4214(11) 0.051(4) Uani 1 1 d . .
H10A H 0.7691 -0.0531 0.3967 0.061 Uiso 1 1 calc R U
H10B H 0.7606 0.0333 0.4913 0.061 Uiso 1 1 calc R U
C9 C 0.9267(17) 0.0741(14) 0.3976(11) 0.053(5) Uani 1 1 d . .
H9A H 1.0016 0.0148 0.3865 0.063 Uiso 1 1 calc R U
H9B H 0.962 0.129 0.4497 0.063 Uiso 1 1 calc R U
C11 C 0.6125(15) 0.3497(12) 0.4700(9) 0.032(3) Uani 1 1 d . .
H11 H 0.358(14) 0.200(5) 0.014(9) 0.039 Uiso 1 1 d D U
H1D H 0.311(13) 0.087(6) 0.340(9) 0.039 Uiso 1 1 d D U
H10 H 0.795(14) 0.326(11) 0.155(4) 0.039 Uiso 1 1 d D U
H3B H 0.256(14) 0.384(11) 0.099(4) 0.039 Uiso 1 1 d D U
H3A H 0.165(10) 0.406(9) 0.177(9) 0.039 Uiso 1 1 d D U
H8 H 0.576(5) 0.079(11) 0.386(9) 0.039 Uiso 1 1 d D U
H2A H 0.213(15) 0.368(11) 0.409(2) 0.039 Uiso 1 1 d D U
H2B H 0.128(5) 0.340(11) 0.342(10) 0.039 Uiso 1 1 d D U
H9 H 0.553(13) 0.258(7) 0.580(9) 0.039 Uiso 1 1 d D U
H1C H 0.326(14) 0.168(11) 0.421(4) 0.039 Uiso 1 1 d D U
H1B H 0.653(9) 0.093(10) 0.695(9) 0.039 Uiso 1 1 d D U
H1A H 0.809(10) 0.054(4) 0.715(7) 0.039 Uiso 1 1 d D U

loop_
_atom_site_aniso_label
_atom_site_aniso_U_11
_atom_site_aniso_U_22
_atom_site_aniso_U_33
_atom_site_aniso_U_23
_atom_site_aniso_U_13
_atom_site_aniso_U_12
Dy1 0.0180(3) 0.0201(3) 0.0200(3) 0.0019(2) -0.0011(2) -0.0035(2)
Co1 0.0223(10) 0.0282(11) 0.0205(9) 0.0015(8) -0.0008(7) -0.0014(8)
O6 0.023(5) 0.037(6) 0.025(5) 0.011(4) -0.001(4) -0.005(4)
O7 0.089(9) 0.034(6) 0.023(6) 0.005(5) -0.010(5) -0.023(6)
O3 0.039(7) 0.076(9) 0.018(5) 0.014(5) 0.001(4) 0.022(6)
O2 0.040(6) 0.083(9) 0.030(6) 0.008(6) 0.002(5) 0.022(6)
O1 0.056(7) 0.037(7) 0.037(6) -0.003(5) 0.012(5) -0.018(5)
O5 0.039(6) 0.053(7) 0.027(5) 0.007(5) -0.009(4) -0.014(5)
O1S 0.027(6) 0.039(6) 0.038(6) -0.003(5) -0.003(4) 0.004(5)
O4 0.041(6) 0.045(7) 0.030(6) 0.011(5) -0.002(4) -0.003(5)
N6 0.023(7) 0.051(9) 0.039(7) 0.004(6) 0.003(5) 0.003(6)
N5 0.037(7) 0.039(8) 0.021(7) 0.007(5) 0.001(5) 0.004(6)
N1 0.038(7) 0.021(7) 0.028(6) 0.002(5) 0.005(5) -0.001(6)
N4 0.046(8) 0.024(7) 0.038(7) 0.007(5) -0.005(6) 0.016(6)
N3 0.034(7) 0.055(9) 0.031(8) 0.012(6) -0.003(5) -0.003(6)
C20 0.094(14) 0.037(10) 0.034(9) 0.013(7) -0.002(8) -0.017(10)
N11 0.073(10) 0.034(8) 0.031(7) 0.011(6) -0.010(6) -0.007(7)
C16 0.038(9) 0.040(10) 0.034(8) 0.006(7) -0.006(6) 0.000(7)
N10 0.030(7) 0.045(8) 0.038(7) 0.011(6) 0.004(5) -0.008(6)
N9 0.052(9) 0.065(11) 0.044(9) 0.018(7) -0.010(7) -0.014(8)
C12 0.035(9) 0.044(10) 0.065(11) 0.022(8) -0.007(8) -0.009(8)
N8 0.048(8) 0.053(9) 0.036(8) 0.023(7) -0.011(6) 0.005(7)
C8 0.036(10) 0.078(13) 0.039(9) 0.015(9) -0.008(7) 0.003(9)
N2 0.037(8) 0.037(8) 0.031(7) -0.006(6) -0.015(5) 0.014(6)
C3 0.014(7) 0.040(9) 0.026(8) 0.017(6) -0.003(5) 0.003(6)
C4 0.039(9) 0.036(9) 0.019(7) -0.001(6) 0.004(6) -0.004(7)
C1 0.041(9) 0.023(8) 0.013(7) 0.013(6) 0.004(5) -0.004(7)
C5 0.022(7) 0.022(7) 0.022(7) 0.007(6) -0.001(5) 0.005(6)
C2 0.022(8) 0.049(10) 0.020(7) 0.003(7) 0.001(5) -0.006(7)
C6 0.015(7) 0.040(10) 0.026(7) -0.007(7) 0.004(5) -0.011(7)
C19 0.041(9) 0.034(9) 0.040(9) 0.002(7) -0.003(7) -0.013(7)
C22 0.099(16) 0.055(12) 0.042(10) 0.005(9) -0.015(10) -0.011(11)
C21 0.123(19) 0.048(12) 0.051(12) 0.001(9) -0.006(11) -0.036(12)
C15 0.027(8) 0.034(9) 0.032(8) 0.009(6) 0.002(6) -0.003(7)
C18 0.032(9) 0.042(10) 0.060(11) 0.008(8) 0.013(7) 0.006(7)
C17 0.059(11) 0.045(10) 0.043(10) 0.010(8) 0.023(8) 0.000(9)
C13 0.032(10) 0.082(15) 0.096(16) -0.039(12) -0.028(10) 0.014(10)
C14 0.091(16) 0.069(14) 0.057(12) 0.028(10) -0.047(11) -0.018(11)
C7 0.028(8) 0.045(10) 0.018(7) -0.001(7) -0.001(6) 0.020(7)
C10 0.051(11) 0.063(12) 0.039(9) 0.007(8) -0.005(7) 0.013(9)
C9 0.038(10) 0.062(12) 0.054(11) -0.013(9) -0.015(8) 0.026(9)
C11 0.031(8) 0.041(9) 0.023(8) -0.002(6) -0.006(6) 0.007(7)

loop_
_atom_type_symbol
_atom_type_description
_atom_type_scat_dispersion_real
_atom_type_scat_dispersion_imag
_atom_type_scat_source
Dy Dy -0.1892 4.4098 'International Tables Vol C Tables 4.2.6.8 and 6.1.1.4'
Co Co 0.3494 0.9721 'International Tables Vol C Tables 4.2.6.8 and 6.1.1.4'
C C 0.0033 0.0016 'International Tables Vol C Tables 4.2.6.8 and 6.1.1.4'
H H 0 0 'International Tables Vol C Tables 4.2.6.8 and 6.1.1.4'
N N 0.0061 0.0033 'International Tables Vol C Tables 4.2.6.8 and 6.1.1.4'
O O 0.0106 0.006 'International Tables Vol C Tables 4.2.6.8 and 6.1.1.4'

loop_
_geom_angle_atom_site_label_1
_geom_angle_atom_site_label_2
_geom_angle_atom_site_label_3
_geom_angle
O7 Dy1 O5 132.7(3)
O7 Dy1 O2 109.3(4)
O5 Dy1 O2 71.3(3)
O7 Dy1 O6 75.1(3)
O5 Dy1 O6 138.3(3)
O2 Dy1 O6 136.2(3)
O7 Dy1 O3 81.4(4)
O5 Dy1 O3 134.4(4)
O2 Dy1 O3 68.5(3)
O6 Dy1 O3 69.4(3)
O7 Dy1 O4 84.2(4)
O5 Dy1 O4 76.8(3)
O2 Dy1 O4 146.1(3)
O6 Dy1 O4 76.6(3)
O3 Dy1 O4 145.4(3)
O7 Dy1 N1 148.7(3)
O5 Dy1 N1 74.7(3)
O2 Dy1 N1 92.8(4)
O6 Dy1 N1 73.6(3)
O3 Dy1 N1 86.7(4)
O4 Dy1 N1 89.6(4)
O7 Dy1 O1 68.4(3)
O5 Dy1 O1 67.3(3)
O2 Dy1 O1 72.1(4)
O6 Dy1 O1 140.6(3)
O3 Dy1 O1 117.5(4)
O4 Dy1 O1 85.3(3)
N1 Dy1 O1 141.8(3)
C6 Co1 C5 89.1(5)
C6 Co1 C2 92.0(6)
C5 Co1 C2 89.7(5)
C6 Co1 C3 88.3(5)
C5 Co1 C3 177.0(6)
C2 Co1 C3 92.0(5)
C6 Co1 C4 91.2(6)
C5 Co1 C4 90.1(5)
C2 Co1 C4 176.9(6)
C3 Co1 C4 88.3(5)
C6 Co1 C1 178.3(6)
C5 Co1 C1 89.6(5)
C2 Co1 C1 87.0(6)
C3 Co1 C1 93.0(5)
C4 Co1 C1 89.9(6)
C15 O6 Dy1 141.2(8)
C19 O7 Dy1 146.0(10)
Dy1 O3 H3B 123(9)
Dy1 O3 H3A 126(9)
H3B O3 H3A 101(10)
Dy1 O2 H2A 129(9)
Dy1 O2 H2B 131(9)
H2A O2 H2B 87(10)
Dy1 O1 H1D 123(9)
Dy1 O1 H1C 122(9)
H1D O1 H1C 107(10)
C11 O5 Dy1 147.0(9)
H1B O1S H1A 116(10)
C7 O4 Dy1 137.1(9)
C1 N1 Dy1 162.9(11)
C19 C20 C21 103.7(12)
C19 C20 H20A 111
C21 C20 H20A 111
C19 C20 H20B 111
C21 C20 H20B 111
H20A C20 H20B 109
C19 N11 C22 115.7(13)
C19 N11 H11 114(8)
C22 N11 H11 130(8)
C15 C16 C17 106.2(11)
C15 C16 H16A 110.5
C17 C16 H16A 110.5
C15 C16 H16B 110.5
C17 C16 H16B 110.5
H16A C16 H16B 108.7
C15 N10 C18 115.0(12)
C15 N10 H10 126(8)
C18 N10 H10 119(8)
C11 N9 C14 112.0(14)
C11 N9 H9 124(8)
C14 N9 H9 116(8)
C11 C12 C13 106.2(14)
C11 C12 H12A 110.5
C13 C12 H12A 110.5
C11 C12 H12B 110.5
C13 C12 H12B 110.5
H12A C12 H12B 108.7
C7 N8 C10 116.1(13)
C7 N8 H8 131(8)
C10 N8 H8 111(9)
C7 C8 C9 104.5(12)
C7 C8 H8A 110.8
C9 C8 H8A 110.8
C7 C8 H8B 110.8
C9 C8 H8B 110.8
H8A C8 H8B 108.9
N3 C3 Co1 177.4(13)
N4 C4 Co1 174.8(12)
N1 C1 Co1 175.7(12)
N5 C5 Co1 178.1(11)
N2 C2 Co1 178.2(12)
N6 C6 Co1 177.8(13)
O7 C19 N11 125.3(14)
O7 C19 C20 124.9(14)
N11 C19 C20 109.6(13)
N11 C22 C21 102.0(13)
N11 C22 H22A 111.4
C21 C22 H22A 111.4
N11 C22 H22B 111.4
C21 C22 H22B 111.4
H22A C22 H22B 109.2
C22 C21 C20 108.4(13)
C22 C21 H21A 110
C20 C21 H21A 110
C22 C21 H21B 110
C20 C21 H21B 110
H21A C21 H21B 108.4
O6 C15 N10 126.6(13)
O6 C15 C16 126.1(12)
N10 C15 C16 107.2(11)
N10 C18 C17 103.6(12)
N10 C18 H18A 111
C17 C18 H18A 111
N10 C18 H18B 111
C17 C18 H18B 111
H18A C18 H18B 109
C16 C17 C18 104.3(11)
C16 C17 H17A 110.9
C18 C17 H17A 110.9
C16 C17 H17B 110.9
C18 C17 H17B 110.9
H17A C17 H17B 108.9
C12 C13 C14 106.6(14)
C12 C13 H13A 110.4
C14 C13 H13A 110.4
C12 C13 H13B 110.4
C14 C13 H13B 110.4
H13A C13 H13B 108.6
N9 C14 C13 102.4(13)
N9 C14 H14A 111.3
C13 C14 H14A 111.3
N9 C14 H14B 111.3
C13 C14 H14B 111.3
H14A C14 H14B 109.2
O4 C7 N8 125.8(13)
O4 C7 C8 125.9(14)
N8 C7 C8 108.1(12)
N8 C10 C9 101.9(13)
N8 C10 H10A 111.4
C9 C10 H10A 111.4
N8 C10 H10B 111.4
C9 C10 H10B 111.4
H10A C10 H10B 109.2
C10 C9 C8 103.5(12)
C10 C9 H9A 111.1
C8 C9 H9A 111.1
C10 C9 H9B 111.1
C8 C9 H9B 111.1
H9A C9 H9B 109
O5 C11 N9 123.7(13)
O5 C11 C12 126.0(13)
N9 C11 C12 110.3(12)

loop_
_geom_bond_atom_site_label_1
_geom_bond_atom_site_label_2
_geom_bond_distance
Dy1 O7 2.296(9)
Dy1 O5 2.329(9)
Dy1 O2 2.348(10)
Dy1 O6 2.359(8)
Dy1 O3 2.362(9)
Dy1 O4 2.366(10)
Dy1 N1 2.423(11)
Dy1 O1 2.461(10)
Co1 C6 1.886(13)
Co1 C5 1.901(13)
Co1 C2 1.902(16)
Co1 C3 1.904(13)
Co1 C4 1.913(16)
Co1 C1 1.914(13)
O6 C15 1.242(15)
O7 C19 1.255(16)
O3 H3B 0.90(2)
O3 H3A 0.89(2)
O2 H2A 0.89(2)
O2 H2B 0.89(2)
O1 H1D 0.90(2)
O1 H1C 0.90(2)
O5 C11 1.264(15)
O1S H1B 0.90(2)
O1S H1A 0.90(2)
O4 C7 1.240(15)
N6 C6 1.161(16)
N5 C5 1.136(14)
N1 C1 1.142(15)
N4 C4 1.166(17)
N3 C3 1.142(15)
C20 C19 1.484(19)
C20 C21 1.52(2)
C20 H20A 0.99
C20 H20B 0.99
N11 C19 1.295(18)
N11 C22 1.467(19)
N11 H11 0.95(2)
C16 C15 1.488(18)
C16 C17 1.50(2)
C16 H16A 0.99
C16 H16B 0.99
N10 C15 1.334(17)
N10 C18 1.439(17)
N10 H10 0.95(2)
N9 C11 1.362(18)
N9 C14 1.46(2)
N9 H9 0.95(2)
C12 C11 1.416(19)
C12 C13 1.47(2)
C12 H12A 0.99
C12 H12B 0.99
N8 C7 1.289(18)
N8 C10 1.456(18)
N8 H8 0.95(2)
C8 C7 1.487(19)
C8 C9 1.54(2)
C8 H8A 0.99
C8 H8B 0.99
N2 C2 1.153(17)
C22 C21 1.49(2)
C22 H22A 0.99
C22 H22B 0.99
C21 H21A 0.99
C21 H21B 0.99
C18 C17 1.52(2)
C18 H18A 0.99
C18 H18B 0.99
C17 H17A 0.99
C17 H17B 0.99
C13 C14 1.52(3)
C13 H13A 0.99
C13 H13B 0.99
C14 H14A 0.99
C14 H14B 0.99
C10 C9 1.51(2)
C10 H10A 0.99
C10 H10B 0.99
C9 H9A 0.99
C9 H9B 0.99

loop_
_geom_torsion_atom_site_label_1
_geom_torsion_atom_site_label_2
_geom_torsion_atom_site_label_3
_geom_torsion_atom_site_label_4
_geom_torsion
Dy1 O7 C19 N11 15(3)
Dy1 O7 C19 C20 -170.2(13)
C22 N11 C19 O7 -178.1(16)
C22 N11 C19 C20 7(2)
C21 C20 C19 O7 -177.8(16)
C21 C20 C19 N11 -2(2)
C19 N11 C22 C21 -8(2)
N11 C22 C21 C20 5(2)
C19 C20 C21 C22 -2(2)
Dy1 O6 C15 N10 15(3)
Dy1 O6 C15 C16 -167.1(10)
C18 N10 C15 O6 178.8(14)
C18 N10 C15 C16 1.0(18)
C17 C16 C15 O6 -166.7(14)
C17 C16 C15 N10 11.1(16)
C15 N10 C18 C17 -12.4(18)
C15 C16 C17 C18 -18.0(16)
N10 C18 C17 C16 18.0(16)
C11 C12 C13 C14 -16(2)
C11 N9 C14 C13 -8(2)
C12 C13 C14 N9 14(2)
Dy1 O4 C7 N8 8(2)
Dy1 O4 C7 C8 -166.7(11)
C10 N8 C7 O4 -178.9(14)
C10 N8 C7 C8 -3.7(19)
C9 C8 C7 O4 163.2(14)
C9 C8 C7 N8 -12.0(17)
C7 N8 C10 C9 17.8(18)
N8 C10 C9 C8 -23.0(16)
C7 C8 C9 C10 21.8(17)
Dy1 O5 C11 N9 -142.8(14)
Dy1 O5 C11 C12 40(3)
C14 N9 C11 O5 -179.8(15)
C14 N9 C11 C12 -2(2)
C13 C12 C11 O5 -170.9(15)
C13 C12 C11 N9 11.2(19)
